data_2002980
loop_
_publ_author_name
'Ferguson, George'
'Glidewell, Christopher'
'Lavender, Emma S.'

_publ_section_title
;
 Crystal engineering using bisphenols and trisphenols. Complexes with
 1,10-phenanthroline: hydrogen-bonded chains in adducts with
 4,4'-biphenol (1/1) and 4,4'-sulfonyldiphenol (2/3), \p--\p stacked
 chains in the (1/2) adduct with 4,4'-thiodiphenol, and
 pairwise-interwoven nets in
 1,1,1-tris(4-hydroxyphenyl)ethane--1,10-phenanthroline--methanol
 (1/1/1)
;
_journal_issue 4
_journal_name_full 'Acta Crystallographica Section B'
_journal_page_first 591
_journal_page_last 600
_journal_paper_doi 10.1107/S0108768199002657
_journal_volume 55
_journal_year 1999
_chemical_formula_moiety 'C20 H18 O3, C12 H8 N2, C H4 O'
_chemical_formula_sum 'C33 H30 N2 O4'
_chemical_formula_weight 518.59
_chemical_name_systematic
;
1,1,1-Tris(4-hydroxyphenyl)ethane--1,10-phenanthroline--methanol (1/1/1)
;
_space_group_IT_number 61
_symmetry_cell_setting orthorhombic
_symmetry_space_group_name_Hall '-P 2ac 2ab'
_symmetry_space_group_name_H-M 'P b c a'
_cell_angle_alpha 90.00
_cell_angle_beta 90.00
_cell_angle_gamma 90.00
_cell_formula_units_Z 8
_cell_length_a 22.811(3)
_cell_length_b 22.029(3)
_cell_length_c 10.7965(10)
_cell_measurement_reflns_used 25
_cell_measurement_temperature 294.0(10)
_cell_measurement_theta_max 15.70
_cell_measurement_theta_min 9.93
_cell_volume 5425.3(11)
_computing_cell_refinement 'SET4 & CELDIM (Enraf-Nonius, 1992)'
_computing_data_collection 'CAD4 (Enraf-Nonius, 1992)'
_computing_data_reduction 'DATRD2 in NRCVAX96 (Gabe et al., 1989)'
_computing_molecular_graphics 'NRCVAX96, ORTEP (Johnson, 1976), PLATON (Spek, 1998)'
_computing_publication_material 'NRCVAX96, SHELXL97  and WordPerfect macro PRPCIF97 (Ferguson, 1997)'
_computing_structure_refinement 'NRCVAX96 and SHELXL97 (Sheldrick, 1997b)'
_computing_structure_solution 'SHELXS97 (Sheldrick, 1997a)'
_diffrn_ambient_temperature 294.0(10)
_diffrn_measured_fraction_theta_full 0.99
_diffrn_measured_fraction_theta_max 0.99
_diffrn_measurement_device 'Enraf-Nonius CAD-4'
_diffrn_measurement_method \q/2\q
_diffrn_radiation_monochromator graphite
_diffrn_radiation_source 'X-ray tube'
_diffrn_radiation_type 'Molybdenum K\a'
_diffrn_radiation_wavelength 0.7107
_diffrn_reflns_av_R_equivalents 0.008
_diffrn_reflns_av_sigmaI/netI 0.0785
_diffrn_reflns_limit_h_max 27
_diffrn_reflns_limit_h_min 0
_diffrn_reflns_limit_k_max 26
_diffrn_reflns_limit_k_min 0
_diffrn_reflns_limit_l_max 12
_diffrn_reflns_limit_l_min 0
_diffrn_reflns_number 5200
_diffrn_reflns_theta_full 25.15
_diffrn_reflns_theta_max 25.15
_diffrn_reflns_theta_min 2.01
_diffrn_standards_decay_% 1.6
_diffrn_standards_interval_time 120
_diffrn_standards_number 3
_exptl_absorpt_coefficient_mu 0.084
_exptl_absorpt_correction_T_max 1.0000
_exptl_absorpt_correction_T_min 1.0000
_exptl_absorpt_correction_type none
_exptl_crystal_colour colorless
_exptl_crystal_density_diffrn 1.270
_exptl_crystal_density_meas ?
_exptl_crystal_description plate
_exptl_crystal_F_000 2192
_exptl_crystal_size_max .42
_exptl_crystal_size_mid .42
_exptl_crystal_size_min .14
_refine_diff_density_max 0.158
_refine_diff_density_min -0.143
_refine_ls_extinction_coef 0.0025(3)
_refine_ls_extinction_method SHELXL
_refine_ls_goodness_of_fit_ref 0.874
_refine_ls_hydrogen_treatment constr
_refine_ls_matrix_type full
_refine_ls_number_parameters 358
_refine_ls_number_reflns 4861
_refine_ls_number_restraints 0
_refine_ls_restrained_S_all 0.874
_refine_ls_R_factor_all 0.1305
_refine_ls_R_factor_gt 0.0388
_refine_ls_shift/su_max 0.000
_refine_ls_shift/su_mean 0.000
_refine_ls_structure_factor_coef Fsqd
_refine_ls_weighting_details 'w=1/[\s^2^(Fo^2^)+(0.0580P)^2^] where P=(Fo^2^+2Fc^2^)/3'
_refine_ls_weighting_scheme calc
_refine_ls_wR_factor_ref 0.1075
_reflns_number_gt 2178
_reflns_number_total 4861
_reflns_threshold_expression >2\s(I)
_cod_data_source_file cf0005.cif
_cod_data_source_block 4
_cod_depositor_comments
;
The following automatic conversions were performed:

'_refine_ls_weighting_scheme' value 'calc
w=1/[\s^2^(Fo^2^)+(0.0580P)^2^] where P=(Fo^2^+2Fc^2^)/3' was changed
to 'calc'. New tag '_refine_ls_weighting_details' was created. The
value of the new tag was set to 'w=1/[\s^2^(Fo^2^)+(0.0580P)^2^]
where P=(Fo^2^+2Fc^2^)/3'.

Automatic conversion script
Id: cif_fix_values 3143 2015-03-26 13:38:13Z robertas 
;
_cod_original_cell_volume 5425.3(12)
_cod_database_code 2002980

loop_
_symmetry_equiv_pos_as_xyz
'x, y, z'
'-x+1/2, y+1/2, z'
'x, -y+1/2, z+1/2'
'-x+1/2, -y, z+1/2'
'-x, -y, -z'
'x-1/2, -y-1/2, -z'
'-x, y-1/2, -z-1/2'
'x-1/2, y, -z-1/2'

loop_
_atom_site_label
_atom_site_fract_x
_atom_site_fract_y
_atom_site_fract_z
_atom_site_U_iso_or_equiv
_atom_site_adp_type
_atom_site_calc_flag
_atom_site_refinement_flags
_atom_site_occupancy
_atom_site_disorder_assembly
_atom_site_disorder_group
_atom_site_type_symbol
C1 -0.16889(7) 0.13242(8) 0.44931(19) 0.0420(5) Uani d . 1 . . C
C2 -0.12824(9) 0.07829(9) 0.4818(2) 0.0595(6) Uani d . 1 . . C
C11 -0.12945(7) 0.18741(8) 0.42207(19) 0.0402(5) Uani d . 1 . . C
C12 -0.13105(8) 0.24074(9) 0.48848(19) 0.0471(5) Uani d . 1 . . C
C13 -0.09496(9) 0.28919(9) 0.4603(2) 0.0514(5) Uani d . 1 . . C
C14 -0.05624(9) 0.28508(9) 0.3644(2) 0.0526(6) Uani d . 1 . . C
O14 -0.01994(9) 0.33235(8) 0.33196(16) 0.0879(6) Uani d . 1 . . O
C15 -0.05346(9) 0.23247(10) 0.2961(2) 0.0583(6) Uani d . 1 . . C
C16 -0.08960(9) 0.18476(9) 0.3246(2) 0.0533(6) Uani d . 1 . . C
C21 -0.20458(8) 0.11707(8) 0.33243(19) 0.0420(5) Uani d . 1 . . C
C22 -0.22405(9) 0.05840(9) 0.3074(2) 0.0521(6) Uani d . 1 . . C
C23 -0.25645(9) 0.04520(10) 0.2026(2) 0.0574(6) Uani d . 1 . . C
C24 -0.27059(8) 0.09013(10) 0.1193(2) 0.0506(6) Uani d . 1 . . C
O24 -0.30283(7) 0.07455(7) 0.01706(14) 0.0709(5) Uani d . 1 . . O
C25 -0.25273(8) 0.14858(9) 0.14228(19) 0.0513(5) Uani d . 1 . . C
C26 -0.22046(9) 0.16144(9) 0.2477(2) 0.0491(5) Uani d . 1 . . C
C31 -0.21001(8) 0.14540(8) 0.55852(19) 0.0425(5) Uani d . 1 . . C
C32 -0.26691(8) 0.16467(10) 0.5431(2) 0.0558(6) Uani d . 1 . . C
C33 -0.30353(9) 0.17657(10) 0.6424(2) 0.0591(6) Uani d . 1 . . C
C34 -0.28382(9) 0.16879(9) 0.7608(2) 0.0510(6) Uani d . 1 . . C
O34 -0.31872(6) 0.17712(8) 0.86381(14) 0.0723(5) Uani d . 1 . . O
C35 -0.22688(9) 0.15172(11) 0.7795(2) 0.0665(7) Uani d . 1 . . C
C36 -0.19098(9) 0.14054(10) 0.6794(2) 0.0630(7) Uani d . 1 . . C
N41 0.02443(9) 0.37652(10) 0.56006(19) 0.0681(6) Uani d . 1 . . N
C42 0.07088(13) 0.34605(14) 0.5959(3) 0.0935(9) Uani d . 1 . . C
C43 0.10249(14) 0.3596(2) 0.7021(4) 0.1140(13) Uani d . 1 . . C
C44 0.08533(15) 0.4065(2) 0.7739(3) 0.1087(12) Uani d . 1 . . C
C45 0.03554(13) 0.44034(14) 0.7404(3) 0.0792(8) Uani d . 1 . . C
C46 0.01375(17) 0.49021(17) 0.8110(3) 0.1045(12) Uani d . 1 . . C
C47 -0.03415(19) 0.51962(15) 0.7756(4) 0.1081(12) Uani d . 1 . . C
C48 -0.06523(14) 0.50418(12) 0.6651(3) 0.0791(8) Uani d . 1 . . C
C49 -0.11577(18) 0.53446(14) 0.6256(4) 0.1081(12) Uani d . 1 . . C
C410 -0.14212(15) 0.51726(19) 0.5199(5) 0.1152(14) Uani d . 1 . . C
C411 -0.11815(14) 0.47019(15) 0.4536(3) 0.0954(10) Uani d . 1 . . C
N412 -0.07091(9) 0.43950(9) 0.4859(2) 0.0711(6) Uani d . 1 . . N
C413 -0.04475(10) 0.45656(10) 0.5925(2) 0.0591(6) Uani d . 1 . . C
C414 0.00641(10) 0.42342(11) 0.6310(2) 0.0590(6) Uani d . 1 . . C
O51 0.06663(7) 0.31812(10) 0.16278(16) 0.0862(6) Uani d . 1 . . O
C51 0.03656(12) 0.32226(14) 0.0494(3) 0.0935(9) Uani d . 1 . . C
H2A -0.1015 0.0902 0.5460 0.089 Uiso calc R 1 . . H
H2B -0.1066 0.0664 0.4096 0.089 Uiso calc R 1 . . H
H2C -0.1515 0.0447 0.5101 0.089 Uiso calc R 1 . . H
H12 -0.1572 0.2443 0.5542 0.057 Uiso calc R 1 . . H
H13 -0.0971 0.3246 0.5069 0.062 Uiso calc R 1 . . H
H14 -0.0159 0.3552 0.3913 0.132 Uiso calc R 1 . . H
H15 -0.0271 0.2293 0.2307 0.070 Uiso calc R 1 . . H
H16 -0.0874 0.1495 0.2774 0.064 Uiso calc R 1 . . H
H22 -0.2150 0.0273 0.3625 0.062 Uiso calc R 1 . . H
H23 -0.2688 0.0056 0.1883 0.069 Uiso calc R 1 . . H
H24 -0.3113 0.1053 -0.0219 0.106 Uiso calc R 1 . . H
H25 -0.2623 0.1795 0.0871 0.062 Uiso calc R 1 . . H
H26 -0.2090 0.2013 0.2623 0.059 Uiso calc R 1 . . H
H32 -0.2813 0.1699 0.4632 0.067 Uiso calc R 1 . . H
H33 -0.3417 0.1899 0.6285 0.071 Uiso calc R 1 . . H
H34 -0.3530 0.1804 0.8422 0.108 Uiso calc R 1 . . H
H35 -0.2124 0.1476 0.8596 0.080 Uiso calc R 1 . . H
H36 -0.1523 0.1293 0.6939 0.076 Uiso calc R 1 . . H
H42 0.0833 0.3136 0.5475 0.112 Uiso calc R 1 . . H
H43 0.1352 0.3367 0.7235 0.137 Uiso calc R 1 . . H
H44 0.1063 0.4164 0.8450 0.130 Uiso calc R 1 . . H
H46 0.0333 0.5022 0.8825 0.125 Uiso calc R 1 . . H
H47 -0.0480 0.5513 0.8244 0.130 Uiso calc R 1 . . H
H49 -0.1310 0.5663 0.6721 0.130 Uiso calc R 1 . . H
H410 -0.1758 0.5368 0.4923 0.138 Uiso calc R 1 . . H
H411 -0.1367 0.4591 0.3803 0.114 Uiso calc R 1 . . H
H51 0.0431 0.3206 0.2201 0.129 Uiso calc R 1 . . H
H51A 0.0576 0.3000 -0.0130 0.130 Uiso d P 0.50 . . H
H51B -0.0020 0.3055 0.0582 0.130 Uiso d P 0.50 . . H
H51C 0.0336 0.3640 0.0249 0.130 Uiso d P 0.50 . . H
H51D 0.0258 0.2823 0.0218 0.130 Uiso d P 0.50 . . H
H51E 0.0019 0.3463 0.0597 0.130 Uiso d P 0.50 . . H
H51F 0.0615 0.3408 -0.0115 0.130 Uiso d P 0.50 . . H

loop_
_atom_site_aniso_label
_atom_site_aniso_U_11
_atom_site_aniso_U_22
_atom_site_aniso_U_33
_atom_site_aniso_U_12
_atom_site_aniso_U_13
_atom_site_aniso_U_23
C1 0.0434(11) 0.0421(11) 0.0405(13) 0.0008(9) -0.0022(10) 0.0013(10)
C2 0.0634(13) 0.0551(13) 0.0601(17) 0.0066(11) -0.0050(12) 0.0053(12)
C11 0.0398(11) 0.0459(11) 0.0348(13) 0.0001(9) 0.0002(10) 0.0000(10)
C12 0.0490(11) 0.0558(13) 0.0365(13) -0.0018(10) 0.0088(10) -0.0021(11)
C13 0.0619(13) 0.0483(12) 0.0438(14) -0.0100(11) 0.0080(12) -0.0058(11)
C14 0.0575(13) 0.0612(14) 0.0391(14) -0.0198(11) 0.0062(12) -0.0030(12)
O14 0.1103(13) 0.0897(12) 0.0636(13) -0.0553(10) 0.0359(11) -0.0190(10)
C15 0.0549(13) 0.0776(16) 0.0425(14) -0.0150(11) 0.0172(11) -0.0090(13)
C16 0.0544(12) 0.0571(13) 0.0483(15) -0.0084(11) 0.0129(12) -0.0130(11)
C21 0.0467(11) 0.0419(11) 0.0376(13) -0.0009(9) 0.0056(10) 0.0008(11)
C22 0.0630(13) 0.0441(12) 0.0491(15) -0.0061(10) 0.0011(12) 0.0030(11)
C23 0.0665(14) 0.0485(13) 0.0572(16) -0.0142(11) 0.0021(13) -0.0060(12)
C24 0.0539(13) 0.0614(14) 0.0366(14) -0.0117(11) 0.0041(11) -0.0098(12)
O24 0.0859(11) 0.0816(11) 0.0453(11) -0.0203(10) -0.0076(9) -0.0106(9)
C25 0.0622(13) 0.0547(13) 0.0370(13) -0.0078(11) -0.0013(12) 0.0035(11)
C26 0.0591(13) 0.0440(12) 0.0442(14) -0.0097(10) 0.0001(11) -0.0031(11)
C31 0.0433(11) 0.0473(12) 0.0368(14) -0.0051(9) -0.0003(10) 0.0059(10)
C32 0.0545(13) 0.0795(15) 0.0335(13) 0.0103(11) -0.0033(11) 0.0045(12)
C33 0.0487(12) 0.0856(16) 0.0429(15) 0.0137(11) -0.0037(12) -0.0004(13)
C34 0.0479(13) 0.0663(14) 0.0388(15) -0.0057(11) 0.0026(11) 0.0001(12)
O34 0.0544(9) 0.1226(13) 0.0398(10) 0.0026(10) 0.0050(8) -0.0052(9)
C35 0.0514(13) 0.115(2) 0.0334(14) -0.0043(13) -0.0048(12) 0.0093(14)
C36 0.0424(12) 0.1016(19) 0.0449(16) 0.0021(12) -0.0022(12) 0.0135(14)
N41 0.0611(12) 0.0741(13) 0.0691(15) -0.0114(10) 0.0048(12) 0.0067(13)
C42 0.0723(18) 0.105(2) 0.104(3) -0.0053(18) 0.016(2) 0.020(2)
C43 0.069(2) 0.159(4) 0.114(3) -0.009(2) -0.002(2) 0.056(3)
C44 0.078(2) 0.175(4) 0.073(3) -0.048(2) -0.016(2) 0.038(3)
C45 0.0784(19) 0.105(2) 0.0546(19) -0.0466(17) -0.0034(16) 0.0126(18)
C46 0.134(3) 0.121(3) 0.058(2) -0.071(2) 0.007(2) -0.017(2)
C47 0.150(3) 0.082(2) 0.093(3) -0.045(2) 0.045(3) -0.023(2)
C48 0.096(2) 0.0594(16) 0.082(2) -0.0229(16) 0.0248(19) 0.0002(17)
C49 0.110(3) 0.070(2) 0.144(4) 0.006(2) 0.044(3) 0.021(2)
C410 0.085(2) 0.099(3) 0.162(4) -0.003(2) 0.013(3) 0.050(3)
C411 0.087(2) 0.089(2) 0.110(3) -0.0259(18) -0.022(2) 0.034(2)
N412 0.0746(14) 0.0687(13) 0.0700(17) -0.0213(11) -0.0152(12) 0.0103(12)
C413 0.0658(15) 0.0523(14) 0.0593(17) -0.0238(12) 0.0076(14) 0.0080(14)
C414 0.0629(15) 0.0635(14) 0.0505(16) -0.0288(13) 0.0021(13) 0.0051(13)
O51 0.0582(9) 0.1455(16) 0.0548(12) -0.0236(11) -0.0002(9) -0.0008(12)
C51 0.097(2) 0.124(2) 0.060(2) -0.0228(17) -0.0107(17) 0.0039(17)

loop_
_atom_type_symbol
_atom_type_description
_atom_type_scat_dispersion_real
_atom_type_scat_dispersion_imag
_atom_type_scat_source
C C 0.0033 0.0016 'International Tables Vol C Tables 4.2.6.8 and 6.1.1.4'
H H 0.0000 0.0000 'International Tables Vol C Tables 4.2.6.8 and 6.1.1.4'
N N 0.0061 0.0033 'International Tables Vol C Tables 4.2.6.8 and 6.1.1.4'
O O 0.0106 0.0060 'International Tables Vol C Tables 4.2.6.8 and 6.1.1.4'

loop_
_geom_angle_atom_site_label_1
_geom_angle_atom_site_label_2
_geom_angle_atom_site_label_3
_geom_angle
_geom_angle_publ_flag
C13 C14 O14 122.2(2) no
C23 C24 O24 118.2(2) no
C33 C34 O34 123.2(2) no
O14 C14 C15 118.3(2) no
O24 C24 C25 122.6(2) no
O34 C34 C35 117.7(2) no
C2 C1 C11 107.42(14) no
C2 C1 C21 109.45(16) no
C2 C1 C31 109.57(16) no
C11 C1 C21 109.02(15) no
C11 C1 C31 110.97(15) no
C1 C11 C12 123.87(17) no
C1 C11 C16 119.59(17) no
C21 C1 C31 110.35(14) no
C12 C11 C16 116.53(17) no
C11 C12 C13 121.93(18) no
C12 C13 C14 120.09(19) no
C13 C14 C15 119.53(18) no
C14 C15 C16 119.86(19) no
C11 C16 C15 122.06(19) no
C1 C21 C22 122.12(18) no
C1 C21 C26 121.60(16) no
C22 C21 C26 116.26(19) no
C21 C22 C23 121.7(2) no
C22 C23 C24 120.60(19) no
C23 C24 C25 119.2(2) no
C24 C25 C26 119.9(2) no
C21 C26 C25 122.46(18) no
C1 C31 C32 122.78(19) no
C1 C31 C36 121.36(17) no
C32 C31 C36 115.8(2) no
C31 C32 C33 122.3(2) no
C32 C33 C34 120.17(19) no
C33 C34 C35 119.0(2) no
C35 C36 C31 122.75(19) no
C34 C35 C36 119.9(2) no
C42 N41 C414 118.0(3) no
N41 C42 C43 123.6(3) no
C42 C43 C44 119.3(3) no
C43 C44 C45 119.5(3) no
C44 C45 C46 123.5(3) no
C44 C45 C414 117.2(3) no
C46 C45 C414 119.2(3) no
C45 C46 C47 120.6(3) no
C46 C47 C48 122.2(3) no
C47 C48 C49 123.4(4) no
C47 C48 C413 118.9(3) no
C49 C48 C413 117.7(3) no
C48 C49 C410 119.6(4) no
C49 C410 C411 118.5(4) no
N412 C411 C410 125.1(3) no
C411 N412 C413 116.3(3) no
N412 C413 C48 122.8(3) no
N412 C413 C414 117.7(2) no
C48 C413 C414 119.5(3) no
N41 C414 C45 122.4(3) no
N41 C414 C413 118.1(2) no
C45 C414 C413 119.5(3) no

loop_
_geom_bond_atom_site_label_1
_geom_bond_atom_site_label_2
_geom_bond_distance
_geom_bond_publ_flag
C14 O14 1.376(2) no
C34 O34 1.380(2) no
C1 C2 1.551(2) no
C1 C11 1.537(2) no
C1 C21 1.539(3) no
C1 C31 1.534(3) no
C11 C12 1.377(3) no
C11 C16 1.392(3) no
C12 C13 1.382(3) no
C13 C14 1.365(3) no
C14 C15 1.375(3) no
C15 C16 1.371(3) no
C21 C22 1.393(3) no
C21 C26 1.387(3) no
C22 C23 1.382(3) no
C23 C24 1.376(3) no
C24 O24 1.370(2) no
C24 C25 1.373(3) no
C25 C26 1.385(3) no
C31 C32 1.376(3) no
C31 C36 1.379(3) no
C32 C33 1.385(3) no
C33 C34 1.365(3) no
C34 C35 1.367(3) no
C35 C36 1.378(3) no
N41 C42 1.313(3) no
N41 C414 1.350(3) no
C42 C43 1.387(4) no
C43 C44 1.350(5) no
C44 C45 1.405(4) no
C45 C414 1.406(3) no
C45 C46 1.426(4) no
C46 C47 1.326(4) no
C47 C48 1.429(4) no
C48 C49 1.399(4) no
C48 C413 1.391(3) no
C49 C410 1.344(4) no
C410 C411 1.373(4) no
C411 N412 1.319(3) no
N412 C413 1.350(3) no
C413 C414 1.438(3) no
O51 C51 1.406(3) no

loop_
_geom_hbond_atom_site_label_D
_geom_hbond_atom_site_label_H
_geom_hbond_atom_site_label_A
_geom_hbond_site_symmetry_A
_geom_hbond_distance_DH
_geom_hbond_distance_HA
_geom_hbond_distance_DA
_geom_hbond_angle_DHA
_geom_hbond_publ_flag
O14 H14 N41 . .82 2.09 2.835(3) 150 no
O14 H14 N412 . .82 2.46 3.112(3) 137 no
O24 H24 O34 1_554 .82 2.01 2.824(2) 169 no
O34 H34 O51 6_566 .82 1.83 2.633(2) 165 no
O51 H51 O14 . .82 1.90 2.708(3) 170 no
C13 H13 N412 . .93 2.61 3.368(3) 139 no
C44 H44 O24 6_666 .93 2.56 3.432(4) 156 no

loop_
_geom_torsion_atom_site_label_1
_geom_torsion_atom_site_label_2
_geom_torsion_atom_site_label_3
_geom_torsion_atom_site_label_4
_geom_torsion
_geom_torsion_publ_flag
C2 C1 C11 C12 -119.3(2) no
C2 C1 C21 C22 34.8(2) no
C2 C1 C31 C32 -144.8(2) no
C2 C1 C11 C16 61.2(2) no
C2 C1 C21 C26 -146.9(2) no
C2 C1 C31 C36 37.7(2) no
C31 C1 C11 C12 .5(2) no
C21 C1 C11 C12 122.2(2) no
C31 C1 C11 C16 -179.03(17) no
C21 C1 C11 C16 -57.3(2) no
C16 C11 C12 C13 -.1(3) no
C1 C11 C12 C13 -179.67(17) no
C11 C12 C13 C14 .0(3) no
C12 C13 C14 C15 .0(3) no
C12 C13 C14 O14 179.2(2) no
C13 C14 C15 C16 .2(3) no
O14 C14 C15 C16 -179.1(2) no
C14 C15 C16 C11 -.3(3) no
C12 C11 C16 C15 .3(3) no
C1 C11 C16 C15 179.88(19) no
C31 C1 C21 C26 92.4(2) no
C11 C1 C21 C26 -29.7(2) no
C31 C1 C21 C22 -85.8(2) no
C11 C1 C21 C22 152.04(17) no
C26 C21 C22 C23 1.2(3) no
C1 C21 C22 C23 179.50(18) no
C21 C22 C23 C24 -.1(3) no
C22 C23 C24 O24 -179.96(18) no
C22 C23 C24 C25 -.8(3) no
O24 C24 C25 C26 179.68(19) no
C23 C24 C25 C26 .6(3) no
C24 C25 C26 C21 .6(3) no
C22 C21 C26 C25 -1.4(3) no
C1 C21 C26 C25 -179.76(18) no
C11 C1 C31 C32 96.7(2) no
C21 C1 C31 C32 -24.2(2) no
C11 C1 C31 C36 -80.7(2) no
C21 C1 C31 C36 158.30(19) no
C36 C31 C32 C33 -2.0(3) no
C1 C31 C32 C33 -179.64(19) no
C31 C32 C33 C34 -.6(3) no
C32 C33 C34 C35 2.8(3) no
C32 C33 C34 O34 -177.0(2) no
C32 C31 C36 C35 2.6(3) no
C1 C31 C36 C35 -179.80(19) no
C33 C34 C35 C36 -2.3(3) no
O34 C34 C35 C36 177.5(2) no
C31 C36 C35 C34 -.4(4) no
C414 N41 C42 C43 -.3(4) no
N41 C42 C43 C44 .0(5) no
C42 C43 C44 C45 .5(5) no
C43 C44 C45 C414 -.8(4) no
C43 C44 C45 C46 179.4(3) no
C44 C45 C46 C47 -178.7(3) no
C414 C45 C46 C47 1.4(4) no
C45 C46 C47 C48 -1.6(5) no
C46 C47 C48 C413 .3(4) no
C46 C47 C48 C49 -179.9(3) no
C413 C48 C49 C410 -.6(4) no
C47 C48 C49 C410 179.6(3) no
C48 C49 C410 C411 -.2(5) no
C49 C410 C411 N412 .6(5) no
C410 C411 N412 C413 -.2(4) no
C411 N412 C413 C48 -.7(3) no
C411 N412 C413 C414 179.18(19) no
C49 C48 C413 N412 1.1(3) no
C47 C48 C413 N412 -179.1(2) no
C49 C48 C413 C414 -178.8(2) no
C47 C48 C413 C414 1.0(3) no
C42 N41 C414 C45 .1(3) no
C42 N41 C414 C413 -179.5(2) no
C44 C45 C414 N41 .5(3) no
C46 C45 C414 N41 -179.7(2) no
C44 C45 C414 C413 -179.9(2) no
C46 C45 C414 C413 -.1(3) no
N412 C413 C414 N41 -1.4(3) no
C48 C413 C414 N41 178.47(19) no
N412 C413 C414 C45 178.99(19) no
C48 C413 C414 C45 -1.1(3) no
